data_4331312
loop_
_publ_author_name
'Xiao-Yan Chen'
'George S. Goff'
'William C. Ewing'
'Brian L. Scott'
'Wolfgang Runde'

_publ_section_title
;
 Solid-State and Solution-State Coordination Chemistry of Lanthanide(III)
 Complexes with \a-Hydroxyisobutyric Acid
;
_journal_name_full 'Inorganic Chemistry'
_journal_page_first 13254
_journal_page_last 13263
_journal_paper_doi 10.1021/ic301775d
_journal_volume 51
_journal_year 2012
_chemical_formula_sum 'C8 H20 La N O12'
_chemical_formula_weight 461.16
_chemical_name_systematic
; 
 ? 
;
_space_group_IT_number 2
_symmetry_cell_setting triclinic
_symmetry_space_group_name_Hall '-P 1'
_symmetry_space_group_name_H-M 'P -1'
_atom_sites_solution_hydrogens geom
_atom_sites_solution_primary direct
_atom_sites_solution_secondary difmap
_audit_creation_method SHELXL-97
_cell_angle_alpha 104.3980(10)
_cell_angle_beta 91.6040(10)
_cell_angle_gamma 92.3850(10)
_cell_formula_units_Z 4
_cell_length_a 6.2849(4)
_cell_length_b 12.5728(7)
_cell_length_c 21.7514(13)
_cell_measurement_temperature 120(1)
_cell_volume 1662.04(17)
_computing_cell_refinement 'SAINT+, v. 7.66a (Bruker AXS, 2009)'
_computing_data_collection 'APEX II, v. 7.0 (Bruker AXS, 2009)'
_computing_data_reduction 'SAINT+, v. 7.66a (Bruker AXS, 2009)'
_computing_molecular_graphics 'SHELXTL, v. 6.14, (Bruker AXS, 2000)'
_computing_publication_material 'SHELXTL, v. 6.14, (Bruker AXS, 2000)'
_computing_structure_refinement 'SHELXL-97 (Sheldrick, 1997)'
_computing_structure_solution 'SHELXS-97 (Sheldrick, 1990)'
_diffrn_ambient_temperature 120(1)
_diffrn_measured_fraction_theta_full 0.994
_diffrn_measured_fraction_theta_max 0.912
_diffrn_measurement_device_type 'Bruker D8 with APEXII CCD'
_diffrn_measurement_method '\w scans'
_diffrn_radiation_monochromator graphite
_diffrn_radiation_source 'fine-focus sealed tube'
_diffrn_radiation_type MoK\a
_diffrn_radiation_wavelength 0.71073
_diffrn_reflns_av_R_equivalents 0.0147
_diffrn_reflns_av_sigmaI/netI 0.0173
_diffrn_reflns_limit_h_max 8
_diffrn_reflns_limit_h_min -8
_diffrn_reflns_limit_k_max 16
_diffrn_reflns_limit_k_min -16
_diffrn_reflns_limit_l_max 28
_diffrn_reflns_limit_l_min -28
_diffrn_reflns_number 18873
_diffrn_reflns_theta_full 25.00
_diffrn_reflns_theta_max 28.37
_diffrn_reflns_theta_min 1.93
_diffrn_standards_decay_% 0
_diffrn_standards_interval_count 0
_diffrn_standards_interval_time 0
_diffrn_standards_number 0
_exptl_absorpt_coefficient_mu 2.627
_exptl_absorpt_correction_T_max 0.9022
_exptl_absorpt_correction_T_min 0.5957
_exptl_absorpt_correction_type multi-scan
_exptl_absorpt_process_details 'SADABS v. 1 (Sheldrick, 2008)'
_exptl_crystal_colour colorless
_exptl_crystal_density_diffrn 1.843
_exptl_crystal_description 'rectangular slab'
_exptl_crystal_F_000 912
_exptl_crystal_size_max 0.22
_exptl_crystal_size_mid 0.12
_exptl_crystal_size_min 0.04
_refine_diff_density_max 1.050
_refine_diff_density_min -0.603
_refine_diff_density_rms 0.096
_refine_ls_extinction_method none
_refine_ls_goodness_of_fit_ref 1.556
_refine_ls_hydrogen_treatment mixed
_refine_ls_matrix_type full
_refine_ls_number_parameters 444
_refine_ls_number_reflns 7586
_refine_ls_number_restraints 6
_refine_ls_restrained_S_all 1.561
_refine_ls_R_factor_all 0.0295
_refine_ls_R_factor_gt 0.0232
_refine_ls_shift/su_max 0.002
_refine_ls_shift/su_mean 0.000
_refine_ls_structure_factor_coef Fsqd
_refine_ls_weighting_details 'calc w=1/[\s^2^(Fo^2^)+(0.0303P)^2^+0.0000P] where P=(Fo^2^+2Fc^2^)/3'
_refine_ls_weighting_scheme calc
_refine_ls_wR_factor_gt 0.0718
_refine_ls_wR_factor_ref 0.0796
_reflns_number_gt 5960
_reflns_number_total 7586
_reflns_threshold_expression >2sigma(I)
_cod_data_source_file ic301775d_si_001_1.cif
_cod_data_source_block apx1477
_cod_database_code 4331312

loop_
_symmetry_equiv_pos_as_xyz
'x, y, z'
'-x, -y, -z'

loop_
_atom_site_label
_atom_site_type_symbol
_atom_site_fract_x
_atom_site_fract_y
_atom_site_fract_z
_atom_site_U_iso_or_equiv
_atom_site_adp_type
_atom_site_occupancy
_atom_site_symmetry_multiplicity
_atom_site_calc_flag
_atom_site_refinement_flags
_atom_site_disorder_assembly
_atom_site_disorder_group
La1 La 0.401915(19) 0.323884(10) 0.249462(6) 0.00903(6) Uani 1 1 d . . .
La2 La 0.393722(19) 0.824069(10) 0.250527(6) 0.00906(6) Uani 1 1 d . . .
N1 N 0.8648(3) 0.75903(18) 0.01842(11) 0.0196(5) Uani 1 1 d . . .
N2' N 0.4978(6) 0.8297(4) 0.5197(2) 0.0151(9) Uani 0.50 1 d PD A 1
O20' O 0.5046(8) 0.7972(5) 0.4603(3) 0.0218(11) Uani 0.50 1 d PD A 1
O21' O 0.4962(9) 0.7577(4) 0.5512(3) 0.0234(12) Uani 0.50 1 d PD A 1
O22 O 0.4940(5) 0.9377(2) 0.54910(11) 0.0392(6) Uani 1 1 d D A 1
N2 N 0.4966(7) 0.6702(4) 0.4806(2) 0.0159(9) Uani 0.50 1 d PD B 2
O20 O 0.4988(9) 0.7418(4) 0.4494(3) 0.0214(11) Uani 0.50 1 d PD B 2
O21 O 0.4901(9) 0.7020(5) 0.5400(3) 0.0234(12) Uani 0.50 1 d PD B 2
O23 O 0.5022(5) 0.5622(2) 0.45074(12) 0.0394(6) Uani 1 1 d D B 2
O1 O 0.0153(3) 0.31919(17) 0.26466(9) 0.0184(4) Uani 1 1 d . . .
O2 O -0.2828(3) 0.29568(16) 0.31333(9) 0.0181(4) Uani 1 1 d . . .
O3 O 0.2650(3) 0.29708(19) 0.35368(9) 0.0183(4) Uani 1 1 d . . .
O4 O 0.3776(3) 0.12268(15) 0.23456(9) 0.0197(4) Uani 1 1 d . . .
O5 O 0.2749(3) -0.05038(15) 0.18640(9) 0.0174(4) Uani 1 1 d . . .
O6 O 0.2555(3) 0.20272(15) 0.14433(9) 0.0156(4) Uani 1 1 d . . .
O7 O 0.6999(3) 0.3284(2) 0.17755(10) 0.0259(5) Uani 1 1 d . . .
O8 O 0.4723(4) 0.51048(17) 0.32153(10) 0.0268(5) Uani 1 1 d . . .
O9 O 0.3778(3) 0.62316(15) 0.23398(9) 0.0199(4) Uani 1 1 d . . .
O10 O 0.2799(3) 0.44971(15) 0.18527(9) 0.0167(4) Uani 1 1 d . . .
O11 O 0.2241(3) 0.70454(15) 0.14774(9) 0.0149(4) Uani 1 1 d . . .
O12 O 0.0072(3) 0.82454(17) 0.26720(9) 0.0187(4) Uani 1 1 d . . .
O13 O -0.2905(3) 0.79673(16) 0.31529(9) 0.0165(4) Uani 1 1 d . . .
O14 O 0.2577(3) 0.7967(2) 0.35423(10) 0.0201(5) Uani 1 1 d . . .
O15 O 0.6983(3) 0.8208(2) 0.17865(10) 0.0287(5) Uani 1 1 d . . .
O16 O 0.4699(4) 1.01060(17) 0.32202(10) 0.0292(5) Uani 1 1 d . . .
O17 O 1.0374(3) 0.77639(16) 0.05099(9) 0.0229(4) Uani 1 1 d . . .
O18 O 0.8645(3) 0.72675(16) -0.03997(8) 0.0224(4) Uani 1 1 d . . .
O19 O 0.6890(3) 0.7754(2) 0.04675(11) 0.0377(6) Uani 1 1 d . . .
O24 O 0.6569(3) 0.2767(2) 0.05144(10) 0.0332(6) Uani 1 1 d . . .
C1 C -0.0853(4) 0.3022(2) 0.31120(13) 0.0135(5) Uani 1 1 d . . .
C2 C 0.0439(4) 0.2899(2) 0.36950(12) 0.0129(5) Uani 1 1 d . . .
C3 C 0.0022(5) 0.3840(2) 0.42667(14) 0.0233(6) Uani 1 1 d . . .
H3A H 0.0761 0.3731 0.4637 0.035 Uiso 1 1 calc R . .
H3B H -0.1480 0.3857 0.4335 0.035 Uiso 1 1 calc R . .
H3C H 0.0523 0.4524 0.4188 0.035 Uiso 1 1 calc R . .
C4 C -0.0083(5) 0.1792(2) 0.38209(15) 0.0235(6) Uani 1 1 d . . .
H4A H 0.0298 0.1222 0.3464 0.035 Uiso 1 1 calc R . .
H4B H -0.1582 0.1718 0.3884 0.035 Uiso 1 1 calc R . .
H4C H 0.0704 0.1732 0.4195 0.035 Uiso 1 1 calc R . .
C5 C 0.2945(4) 0.0488(2) 0.18786(13) 0.0144(5) Uani 1 1 d . . .
C6 C 0.2132(4) 0.0847(2) 0.12956(12) 0.0132(5) Uani 1 1 d . . .
C7 C -0.0245(4) 0.0593(2) 0.11946(15) 0.0214(6) Uani 1 1 d . . .
H7A H -0.0959 0.0979 0.1563 0.032 Uiso 1 1 calc R . .
H7B H -0.0539 -0.0183 0.1128 0.032 Uiso 1 1 calc R . .
H7C H -0.0747 0.0823 0.0830 0.032 Uiso 1 1 calc R . .
C8 C 0.3353(5) 0.0291(2) 0.07177(13) 0.0214(6) Uani 1 1 d . . .
H8A H 0.2766 0.0474 0.0347 0.032 Uiso 1 1 calc R . .
H8B H 0.3236 -0.0491 0.0661 0.032 Uiso 1 1 calc R . .
H8C H 0.4827 0.0540 0.0781 0.032 Uiso 1 1 calc R . .
C9 C 0.2938(4) 0.5491(2) 0.18724(13) 0.0139(5) Uani 1 1 d . . .
C10 C 0.2078(4) 0.5854(2) 0.12975(12) 0.0122(5) Uani 1 1 d . . .
C11 C 0.3469(5) 0.5437(2) 0.07368(13) 0.0209(6) Uani 1 1 d . . .
H11A H 0.2859 0.5611 0.0366 0.031 Uiso 1 1 calc R . .
H11B H 0.3555 0.4655 0.0661 0.031 Uiso 1 1 calc R . .
H11C H 0.4872 0.5783 0.0829 0.031 Uiso 1 1 calc R . .
C12 C -0.0224(4) 0.5463(2) 0.11523(15) 0.0215(6) Uani 1 1 d . . .
H12A H -0.1049 0.5761 0.1514 0.032 Uiso 1 1 calc R . .
H12B H -0.0337 0.4675 0.1056 0.032 Uiso 1 1 calc R . .
H12C H -0.0751 0.5705 0.0794 0.032 Uiso 1 1 calc R . .
C13 C -0.0928(4) 0.8044(2) 0.31334(13) 0.0132(5) Uani 1 1 d . . .
C14 C 0.0376(4) 0.7902(2) 0.37086(12) 0.0127(5) Uani 1 1 d . . .
C15 C -0.0015(5) 0.8843(2) 0.42839(13) 0.0231(6) Uani 1 1 d . . .
H15A H 0.0705 0.8720 0.4653 0.035 Uiso 1 1 calc R . .
H15B H -0.1517 0.8877 0.4351 0.035 Uiso 1 1 calc R . .
H15C H 0.0521 0.9525 0.4209 0.035 Uiso 1 1 calc R . .
C16 C -0.0153(5) 0.6794(2) 0.38311(15) 0.0230(6) Uani 1 1 d . . .
H16A H 0.0245 0.6225 0.3476 0.034 Uiso 1 1 calc R . .
H16B H -0.1655 0.6717 0.3888 0.034 Uiso 1 1 calc R . .
H16C H 0.0617 0.6734 0.4208 0.034 Uiso 1 1 calc R . .
H3 H 0.327(8) 0.306(4) 0.381(3) 0.080 Uiso 1 1 d . . .
H6 H 0.248(6) 0.223(3) 0.1074(19) 0.080 Uiso 1 1 d . . .
H11 H 0.142(6) 0.727(3) 0.118(2) 0.080 Uiso 1 1 d . . .
H14 H 0.325(8) 0.796(5) 0.375(3) 0.080 Uiso 1 1 d . . .

loop_
_atom_site_aniso_label
_atom_site_aniso_U_11
_atom_site_aniso_U_22
_atom_site_aniso_U_33
_atom_site_aniso_U_23
_atom_site_aniso_U_13
_atom_site_aniso_U_12
La1 0.00889(9) 0.01011(9) 0.00868(9) 0.00357(6) -0.00026(6) 0.00027(6)
La2 0.00867(9) 0.01018(9) 0.00885(9) 0.00345(6) -0.00020(6) 0.00053(6)
N1 0.0192(11) 0.0183(12) 0.0233(12) 0.0089(10) 0.0010(9) -0.0003(9)
N2' 0.012(2) 0.025(3) 0.009(2) 0.0077(19) -0.0017(16) -0.0024(18)
O20' 0.020(2) 0.033(3) 0.013(2) 0.006(3) -0.0022(17) 0.009(3)
O21' 0.028(2) 0.027(3) 0.018(3) 0.014(3) -0.0070(19) -0.006(3)
O22 0.0653(18) 0.0338(14) 0.0197(12) 0.0092(11) -0.0004(12) 0.0013(12)
N2 0.014(2) 0.023(2) 0.011(2) 0.0069(19) -0.0024(17) -0.0042(18)
O20 0.025(2) 0.023(3) 0.021(3) 0.014(3) -0.0052(19) -0.002(2)
O21 0.021(2) 0.036(3) 0.013(3) 0.006(3) -0.0003(18) 0.005(3)
O23 0.0645(18) 0.0345(14) 0.0213(13) 0.0109(11) 0.0027(12) 0.0013(12)
O1 0.0113(9) 0.0338(12) 0.0130(10) 0.0114(9) 0.0002(7) 0.0015(8)
O2 0.0096(8) 0.0289(11) 0.0178(10) 0.0097(9) 0.0002(7) 0.0014(8)
O3 0.0090(9) 0.0367(12) 0.0124(10) 0.0125(9) 0.0005(7) 0.0012(8)
O4 0.0299(10) 0.0136(10) 0.0153(10) 0.0046(8) -0.0081(8) -0.0011(8)
O5 0.0245(10) 0.0105(9) 0.0173(10) 0.0046(8) -0.0041(8) -0.0003(7)
O6 0.0257(10) 0.0086(9) 0.0130(10) 0.0044(8) -0.0037(8) -0.0022(7)
O7 0.0136(9) 0.0513(15) 0.0161(11) 0.0145(10) 0.0004(8) 0.0013(9)
O8 0.0498(14) 0.0135(10) 0.0168(11) 0.0046(8) -0.0092(10) -0.0003(9)
O9 0.0303(11) 0.0127(10) 0.0162(10) 0.0041(8) -0.0094(8) -0.0019(8)
O10 0.0233(10) 0.0115(9) 0.0158(10) 0.0053(8) -0.0045(8) -0.0008(7)
O11 0.0231(10) 0.0081(9) 0.0133(10) 0.0030(7) -0.0061(7) 0.0000(7)
O12 0.0122(9) 0.0324(11) 0.0144(10) 0.0113(9) 0.0005(7) 0.0014(8)
O13 0.0098(8) 0.0251(11) 0.0162(10) 0.0085(8) -0.0008(7) 0.0003(7)
O14 0.0072(9) 0.0414(13) 0.0160(11) 0.0155(10) 0.0011(7) 0.0016(8)
O15 0.0133(10) 0.0610(16) 0.0163(11) 0.0174(11) 0.0015(8) 0.0036(10)
O16 0.0552(15) 0.0131(10) 0.0181(11) 0.0036(9) -0.0125(10) -0.0011(10)
O17 0.0171(9) 0.0284(11) 0.0257(11) 0.0140(9) -0.0119(8) -0.0052(8)
O18 0.0363(11) 0.0246(11) 0.0063(9) 0.0030(8) 0.0000(8) 0.0077(9)
O19 0.0189(11) 0.0665(18) 0.0260(13) 0.0072(12) 0.0103(9) 0.0016(11)
O24 0.0227(11) 0.0630(17) 0.0128(11) 0.0070(11) 0.0021(8) 0.0022(11)
C1 0.0129(12) 0.0153(13) 0.0133(13) 0.0055(11) 0.0003(10) 0.0006(10)
C2 0.0064(11) 0.0209(14) 0.0130(13) 0.0076(11) 0.0000(9) -0.0012(9)
C3 0.0248(15) 0.0273(16) 0.0169(15) 0.0033(13) 0.0006(11) 0.0039(12)
C4 0.0225(14) 0.0219(16) 0.0298(17) 0.0148(13) -0.0070(12) -0.0032(12)
C5 0.0135(12) 0.0158(14) 0.0145(13) 0.0051(11) -0.0006(10) 0.0011(10)
C6 0.0208(13) 0.0067(12) 0.0127(13) 0.0040(10) -0.0026(10) -0.0018(10)
C7 0.0177(13) 0.0207(15) 0.0289(16) 0.0135(13) -0.0063(12) -0.0029(11)
C8 0.0309(15) 0.0173(14) 0.0164(14) 0.0040(12) 0.0044(12) 0.0021(12)
C9 0.0148(13) 0.0146(14) 0.0130(13) 0.0051(11) -0.0012(10) 0.0009(10)
C10 0.0175(13) 0.0069(12) 0.0125(13) 0.0039(10) -0.0037(10) -0.0014(9)
C11 0.0286(15) 0.0171(14) 0.0171(14) 0.0045(12) 0.0015(11) 0.0020(11)
C12 0.0159(13) 0.0229(15) 0.0280(16) 0.0119(13) -0.0076(11) -0.0032(11)
C13 0.0118(12) 0.0127(13) 0.0152(13) 0.0039(11) 0.0012(10) 0.0002(10)
C14 0.0055(11) 0.0191(14) 0.0143(13) 0.0062(11) -0.0001(9) -0.0010(9)
C15 0.0225(14) 0.0295(16) 0.0155(14) 0.0021(12) -0.0015(11) 0.0034(12)
C16 0.0225(14) 0.0212(15) 0.0286(17) 0.0141(13) -0.0058(12) -0.0031(11)

loop_
_atom_type_symbol
_atom_type_description
_atom_type_scat_dispersion_real
_atom_type_scat_dispersion_imag
_atom_type_scat_source
C C 0.0033 0.0016 'International Tables Vol C Tables 4.2.6.8 and 6.1.1.4'
H H 0.0000 0.0000 'International Tables Vol C Tables 4.2.6.8 and 6.1.1.4'
N N 0.0061 0.0033 'International Tables Vol C Tables 4.2.6.8 and 6.1.1.4'
O O 0.0106 0.0060 'International Tables Vol C Tables 4.2.6.8 and 6.1.1.4'
La La -0.2871 2.4523 'International Tables Vol C Tables 4.2.6.8 and 6.1.1.4'

loop_
_geom_angle_atom_site_label_1
_geom_angle_atom_site_label_2
_geom_angle_atom_site_label_3
_geom_angle
_geom_angle_site_symmetry_1
_geom_angle_site_symmetry_3
O1 La1 O4 86.80(6) . .
O1 La1 O2 134.07(6) . 1_655
O4 La1 O2 78.48(6) . 1_655
O1 La1 O7 148.57(6) . .
O4 La1 O7 96.51(7) . .
O2 La1 O7 76.86(6) 1_655 .
O1 La1 O10 78.42(6) . .
O4 La1 O10 134.09(6) . .
O2 La1 O10 140.13(6) 1_655 .
O7 La1 O10 76.97(7) . .
O1 La1 O8 94.91(7) . .
O4 La1 O8 148.95(6) . .
O2 La1 O8 78.22(7) 1_655 .
O7 La1 O8 97.87(8) . .
O10 La1 O8 76.19(6) . .
O1 La1 O6 77.43(6) . .
O4 La1 O6 60.82(6) . .
O2 La1 O6 127.94(6) 1_655 .
O7 La1 O6 77.07(7) . .
O10 La1 O6 73.54(6) . .
O8 La1 O6 149.68(6) . .
O1 La1 O3 60.85(6) . .
O4 La1 O3 75.62(7) . .
O2 La1 O3 73.36(6) 1_655 .
O7 La1 O3 150.14(6) . .
O10 La1 O3 129.12(6) . .
O8 La1 O3 78.23(7) . .
O6 La1 O3 120.55(6) . .
O9 La2 O12 89.55(6) . .
O9 La2 O5 134.00(6) . 1_565
O12 La2 O5 78.19(6) . 1_565
O9 La2 O13 78.22(6) . 1_655
O12 La2 O13 133.78(6) . 1_655
O5 La2 O13 139.71(6) 1_565 1_655
O9 La2 O16 149.53(7) . .
O12 La2 O16 94.30(8) . .
O5 La2 O16 76.19(6) 1_565 .
O13 La2 O16 77.37(7) 1_655 .
O9 La2 O15 92.76(8) . .
O12 La2 O15 150.01(7) . .
O5 La2 O15 78.80(7) 1_565 .
O13 La2 O15 75.73(6) 1_655 .
O16 La2 O15 98.60(8) . .
O9 La2 O14 76.67(7) . .
O12 La2 O14 60.77(6) . .
O5 La2 O14 129.62(7) 1_565 .
O13 La2 O14 73.03(6) 1_655 .
O16 La2 O14 78.95(8) . .
O15 La2 O14 148.43(6) . .
O9 La2 O11 60.95(6) . .
O12 La2 O11 75.06(6) . .
O5 La2 O11 73.05(6) 1_565 .
O13 La2 O11 130.92(6) 1_655 .
O16 La2 O11 148.89(6) . .
O15 La2 O11 80.03(7) . .
O14 La2 O11 117.99(6) . .
O18 N1 O17 120.7(2) . .
O18 N1 O19 120.2(2) . .
O17 N1 O19 119.1(2) . .
O20' N2' O21' 117.7(5) . .
O20' N2' O22 121.4(4) . .
O21' N2' O22 120.9(4) . .
O21 N2 O20 117.9(5) . .
O21 N2 O23 121.5(4) . .
O20 N2 O23 120.6(4) . .
C1 O1 La1 129.17(17) . .
C1 O2 La1 138.32(17) . 1_455
C2 O3 La1 126.01(14) . .
C5 O4 La1 128.85(17) . .
C5 O5 La2 138.17(18) . 1_545
C6 O6 La1 126.29(15) . .
C9 O9 La2 129.04(17) . .
C9 O10 La1 138.46(18) . .
C10 O11 La2 126.01(15) . .
C13 O12 La2 128.71(17) . .
C13 O13 La2 137.96(17) . 1_455
C14 O14 La2 126.57(15) . .
O2 C1 O1 124.7(3) . .
O2 C1 C2 117.3(2) . .
O1 C1 C2 118.1(2) . .
O3 C2 C4 109.6(2) . .
O3 C2 C3 109.4(2) . .
C4 C2 C3 111.8(2) . .
O3 C2 C1 105.77(19) . .
C4 C2 C1 110.2(2) . .
C3 C2 C1 109.9(2) . .
O5 C5 O4 124.5(3) . .
O5 C5 C6 117.6(2) . .
O4 C5 C6 117.9(2) . .
O6 C6 C7 109.3(2) . .
O6 C6 C8 110.0(2) . .
C7 C6 C8 112.1(2) . .
O6 C6 C5 105.7(2) . .
C7 C6 C5 109.9(2) . .
C8 C6 C5 109.7(2) . .
O10 C9 O9 124.3(3) . .
O10 C9 C10 117.8(2) . .
O9 C9 C10 117.8(2) . .
O11 C10 C12 109.6(2) . .
O11 C10 C11 109.2(2) . .
C12 C10 C11 112.3(2) . .
O11 C10 C9 105.8(2) . .
C12 C10 C9 110.3(2) . .
C11 C10 C9 109.5(2) . .
O13 C13 O12 124.4(3) . .
O13 C13 C14 117.5(2) . .
O12 C13 C14 118.0(2) . .
O14 C14 C16 109.7(2) . .
O14 C14 C15 109.4(2) . .
C16 C14 C15 112.0(2) . .
O14 C14 C13 105.57(19) . .
C16 C14 C13 110.5(2) . .
C15 C14 C13 109.5(2) . .

loop_
_geom_bond_atom_site_label_1
_geom_bond_atom_site_label_2
_geom_bond_distance
_geom_bond_site_symmetry_2
La1 O1 2.4615(17) .
La1 O4 2.4667(19) .
La1 O2 2.4761(18) 1_655
La1 O7 2.481(2) .
La1 O10 2.4860(18) .
La1 O8 2.491(2) .
La1 O6 2.5358(19) .
La1 O3 2.5414(19) .
La2 O9 2.4586(19) .
La2 O12 2.4664(17) .
La2 O5 2.4758(18) 1_565
La2 O13 2.4864(18) 1_655
La2 O16 2.490(2) .
La2 O15 2.500(2) .
La2 O14 2.531(2) .
La2 O11 2.5409(18) .
N1 O18 1.233(3) .
N1 O17 1.259(3) .
N1 O19 1.279(3) .
N2' O20' 1.257(6) .
N2' O21' 1.264(6) .
N2' O22 1.351(5) .
N2 O21 1.255(7) .
N2 O20 1.256(6) .
N2 O23 1.353(5) .
O1 C1 1.266(3) .
O2 C1 1.243(3) .
O2 La1 2.4761(18) 1_455
O3 C2 1.445(3) .
O4 C5 1.276(3) .
O5 C5 1.241(3) .
O5 La2 2.4757(18) 1_545
O6 C6 1.449(3) .
O9 C9 1.280(3) .
O10 C9 1.239(3) .
O11 C10 1.450(3) .
O12 C13 1.271(3) .
O13 C13 1.245(3) .
O13 La2 2.4864(18) 1_455
O14 C14 1.444(3) .
C1 C2 1.530(4) .
C2 C4 1.509(4) .
C2 C3 1.525(4) .
C5 C6 1.530(4) .
C6 C7 1.513(4) .
C6 C8 1.523(4) .
C9 C10 1.527(4) .
C10 C12 1.507(3) .
C10 C11 1.519(4) .
C13 C14 1.528(4) .
C14 C16 1.507(4) .
C14 C15 1.527(4) .
